data_2212868
loop_
_publ_author_name
'Khawar Rauf, M.'
'Badshah, Amin'
'Bolte, Michael'

_publ_section_title
;
 1-Benzyl-3-(2-methylbenzoyl)thiourea
;
_journal_coeditor_code FL2107
_journal_issue 4
_journal_name_full 'Acta Crystallographica Section E'
_journal_page_first o1679
_journal_page_last o1680
_journal_paper_doi 10.1107/S1600536807010197
_journal_volume 63
_journal_year 2007
_chemical_formula_iupac 'C16 H16 N2 O S'
_chemical_formula_moiety 'C16 H16 N2 O S'
_chemical_formula_sum 'C16 H16 N2 O S'
_chemical_formula_weight 284.37
_chemical_name_systematic
;
1-Benzyl-3-(2-methylbenzoyl)thiourea
;
_space_group_IT_number 2
_symmetry_cell_setting triclinic
_symmetry_space_group_name_Hall '-P 1'
_symmetry_space_group_name_H-M 'P -1'
_atom_sites_solution_hydrogens geom
_atom_sites_solution_primary direct
_atom_sites_solution_secondary difmap
_audit_creation_method SHELXL97
_cell_angle_alpha 110.583(11)
_cell_angle_beta 90.787(9)
_cell_angle_gamma 104.671(10)
_cell_formula_units_Z 2
_cell_length_a 7.3342(11)
_cell_length_b 9.7123(14)
_cell_length_c 11.2241(15)
_cell_measurement_reflns_used 6367
_cell_measurement_temperature 173(2)
_cell_measurement_theta_max 29.5
_cell_measurement_theta_min 3.6
_cell_volume 719.40(19)
_computing_cell_refinement X-AREA
_computing_data_collection 'X-AREA (Stoe & Cie, 2001)'
_computing_data_reduction X-AREA
_computing_molecular_graphics 'PLATON (Spek, 2003) and XP in SHELXTL-Plus (Sheldrick, 1991)'
_computing_publication_material SHELXL97
_computing_structure_refinement 'SHELXL97 (Sheldrick, 1997)'
_computing_structure_solution 'SHELXS97 (Sheldrick, 1997)'
_diffrn_ambient_temperature 173(2)
_diffrn_measured_fraction_theta_full 0.996
_diffrn_measured_fraction_theta_max 0.988
_diffrn_measurement_device_type 'Stoe IPDSII two-circle'
_diffrn_measurement_method \w
_diffrn_radiation_monochromator graphite
_diffrn_radiation_source 'fine-focus sealed tube'
_diffrn_radiation_type MoK\a
_diffrn_radiation_wavelength 0.71073
_diffrn_reflns_av_R_equivalents 0.0419
_diffrn_reflns_av_sigmaI/netI 0.0223
_diffrn_reflns_limit_h_max 10
_diffrn_reflns_limit_h_min -10
_diffrn_reflns_limit_k_max 13
_diffrn_reflns_limit_k_min -13
_diffrn_reflns_limit_l_max 15
_diffrn_reflns_limit_l_min -15
_diffrn_reflns_number 19001
_diffrn_reflns_theta_full 25.00
_diffrn_reflns_theta_max 29.63
_diffrn_reflns_theta_min 3.55
_diffrn_standards_number 0
_exptl_absorpt_coefficient_mu 0.222
_exptl_absorpt_correction_T_max 0.9304
_exptl_absorpt_correction_T_min 0.9126
_exptl_absorpt_correction_type multi-scan
_exptl_absorpt_process_details '(MULABS; Spek, 2003; Blessing, 1995)'
_exptl_crystal_colour colourless
_exptl_crystal_density_diffrn 1.313
_exptl_crystal_density_method 'not measured'
_exptl_crystal_description block
_exptl_crystal_F_000 300
_exptl_crystal_size_max 0.42
_exptl_crystal_size_mid 0.38
_exptl_crystal_size_min 0.33
_refine_diff_density_max 0.302
_refine_diff_density_min -0.238
_refine_ls_extinction_method none
_refine_ls_goodness_of_fit_ref 1.047
_refine_ls_hydrogen_treatment mixed
_refine_ls_matrix_type full
_refine_ls_number_parameters 190
_refine_ls_number_reflns 4028
_refine_ls_number_restraints 0
_refine_ls_restrained_S_all 1.047
_refine_ls_R_factor_all 0.0350
_refine_ls_R_factor_gt 0.0334
_refine_ls_shift/su_max 0.001
_refine_ls_shift/su_mean 0.000
_refine_ls_structure_factor_coef Fsqd
_refine_ls_weighting_details 'calc w = 1/[\s^2^(Fo^2^)+(0.0464P)^2^+0.2282P] where P=(Fo^2^+2Fc^2^)/3'
_refine_ls_weighting_scheme calc
_refine_ls_wR_factor_gt 0.0907
_refine_ls_wR_factor_ref 0.0919
_reflns_number_gt 3815
_reflns_number_total 4028
_reflns_threshold_expression I>2\s(I)
_cod_data_source_file fl2107.cif
_cod_data_source_block I
_cod_depositor_comments
;
The following automatic conversions were performed:
'_symmetry_cell_setting' value 'Triclinic' changed to 'triclinic'
according to '/home/saulius/struct/CIF-dictionaries/cif_core.dic'
dictionary named 'cif_core.dic' version 2.4.1 from 2010-06-29.

Automatic conversion script
Id: cif_fix_enum 1527 2010-12-29 10:47:43Z saulius 

The following automatic conversions were performed:

'_symmetry_cell_setting' value 'Triclinic' changed to 'triclinic'
according to /home/saulius/struct/CIF-dictionaries/cif_core.dic
dictionary named 'cif_core.dic' version 2.4.1 from 2010-06-29.

Automatic conversion script
Id: cif_fix_values 1715 2011-07-08 13:25:40Z adriana 
;
_cod_original_cell_volume 719.40(18)
_cod_database_code 2212868
_cod_database_fobs_code 2212868

loop_
_symmetry_equiv_pos_as_xyz
'x, y, z'
'-x, -y, -z'

loop_
_atom_site_type_symbol
_atom_site_label
_atom_site_fract_x
_atom_site_fract_y
_atom_site_fract_z
_atom_site_U_iso_or_equiv
_atom_site_adp_type
_atom_site_calc_flag
_atom_site_refinement_flags
_atom_site_occupancy
S S1 0.81009(4) 0.64361(3) 0.00871(2) 0.02475(8) Uani d . 1
O O1 0.70965(13) 0.45925(11) 0.33287(8) 0.0336(2) Uani d . 1
N N1 0.62567(12) 0.62725(10) 0.20841(8) 0.02208(17) Uani d . 1
H H1 0.599(2) 0.5844(19) 0.2634(16) 0.039(4) Uiso d . 1
N N2 0.83597(12) 0.47850(10) 0.15092(8) 0.02050(16) Uani d . 1
H H2 0.926(2) 0.4547(19) 0.1013(15) 0.038(4) Uiso d . 1
C C1 0.53070(16) 0.74010(12) 0.20162(10) 0.0251(2) Uani d . 1
H H1A 0.4526 0.7005 0.1178 0.030 Uiso calc R 1
H H1B 0.6270 0.8355 0.2085 0.030 Uiso calc R 1
C C2 0.75028(13) 0.58237(11) 0.12939(9) 0.01891(17) Uani d . 1
C C3 0.81841(13) 0.42744(11) 0.25186(9) 0.02013(18) Uani d . 1
C C11 0.40546(13) 0.77464(10) 0.30824(9) 0.01936(17) Uani d . 1
C C12 0.46404(14) 0.79215(11) 0.43300(10) 0.02254(19) Uani d . 1
H H12 0.5848 0.7809 0.4522 0.027 Uiso calc R 1
C C13 0.34629(16) 0.82604(12) 0.52955(10) 0.0259(2) Uani d . 1
H H13 0.3861 0.8355 0.6137 0.031 Uiso calc R 1
C C14 0.17095(16) 0.84600(12) 0.50325(11) 0.0278(2) Uani d . 1
H H14 0.0913 0.8697 0.5692 0.033 Uiso calc R 1
C C15 0.11312(15) 0.83099(13) 0.37974(11) 0.0289(2) Uani d . 1
H H15 -0.0056 0.8460 0.3615 0.035 Uiso calc R 1
C C16 0.22895(15) 0.79389(12) 0.28248(10) 0.02432(19) Uani d . 1
H H16 0.1872 0.7816 0.1979 0.029 Uiso calc R 1
C C21 0.94926(13) 0.33148(10) 0.25456(9) 0.01807(17) Uani d . 1
C C22 0.90390(13) 0.17605(11) 0.17506(9) 0.01973(17) Uani d . 1
C C23 1.03264(15) 0.09351(12) 0.18161(10) 0.0243(2) Uani d . 1
H H23 1.0043 -0.0121 0.1299 0.029 Uiso calc R 1
C C24 1.20158(15) 0.16427(13) 0.26297(11) 0.0266(2) Uani d . 1
H H24 1.2886 0.1071 0.2649 0.032 Uiso calc R 1
C C25 1.24405(15) 0.31830(13) 0.34170(11) 0.0268(2) Uani d . 1
H H25 1.3593 0.3660 0.3973 0.032 Uiso calc R 1
C C26 1.11623(14) 0.40213(11) 0.33838(10) 0.02371(19) Uani d . 1
H H26 1.1429 0.5066 0.3929 0.028 Uiso calc R 1
C C27 0.72171(16) 0.09886(13) 0.08557(11) 0.0305(2) Uani d . 1
H H27A 0.7283 0.1371 0.0153 0.046 Uiso calc R 1
H H27B 0.6147 0.1214 0.1327 0.046 Uiso calc R 1
H H27C 0.7039 -0.0120 0.0507 0.046 Uiso calc R 1

loop_
_atom_site_aniso_label
_atom_site_aniso_U_11
_atom_site_aniso_U_22
_atom_site_aniso_U_33
_atom_site_aniso_U_12
_atom_site_aniso_U_13
_atom_site_aniso_U_23
S1 0.03235(14) 0.03195(14) 0.02197(12) 0.01972(11) 0.01201(10) 0.01631(10)
O1 0.0377(4) 0.0489(5) 0.0368(4) 0.0292(4) 0.0228(4) 0.0299(4)
N1 0.0256(4) 0.0265(4) 0.0245(4) 0.0160(3) 0.0111(3) 0.0152(3)
N2 0.0249(4) 0.0242(4) 0.0203(4) 0.0149(3) 0.0093(3) 0.0118(3)
C1 0.0307(5) 0.0306(5) 0.0268(5) 0.0209(4) 0.0126(4) 0.0168(4)
C2 0.0206(4) 0.0203(4) 0.0185(4) 0.0095(3) 0.0040(3) 0.0076(3)
C3 0.0210(4) 0.0221(4) 0.0222(4) 0.0092(3) 0.0055(3) 0.0117(3)
C11 0.0212(4) 0.0185(4) 0.0222(4) 0.0096(3) 0.0059(3) 0.0091(3)
C12 0.0221(4) 0.0247(4) 0.0241(4) 0.0091(4) 0.0037(3) 0.0110(4)
C13 0.0311(5) 0.0256(5) 0.0222(4) 0.0084(4) 0.0064(4) 0.0096(4)
C14 0.0277(5) 0.0253(5) 0.0315(5) 0.0099(4) 0.0141(4) 0.0096(4)
C15 0.0217(5) 0.0312(5) 0.0373(6) 0.0136(4) 0.0078(4) 0.0122(4)
C16 0.0235(4) 0.0271(5) 0.0259(5) 0.0121(4) 0.0028(4) 0.0104(4)
C21 0.0188(4) 0.0203(4) 0.0199(4) 0.0082(3) 0.0050(3) 0.0110(3)
C22 0.0206(4) 0.0223(4) 0.0177(4) 0.0076(3) 0.0033(3) 0.0079(3)
C23 0.0288(5) 0.0229(4) 0.0241(4) 0.0131(4) 0.0068(4) 0.0079(4)
C24 0.0242(5) 0.0325(5) 0.0320(5) 0.0160(4) 0.0071(4) 0.0167(4)
C25 0.0195(4) 0.0316(5) 0.0323(5) 0.0065(4) 0.0001(4) 0.0158(4)
C26 0.0220(4) 0.0202(4) 0.0283(5) 0.0042(3) 0.0003(4) 0.0096(4)
C27 0.0284(5) 0.0314(5) 0.0256(5) 0.0079(4) -0.0040(4) 0.0038(4)

loop_
_atom_type_symbol
_atom_type_description
_atom_type_scat_dispersion_real
_atom_type_scat_dispersion_imag
_atom_type_scat_source
C C 0.0033 0.0016 'International Tables Vol C Tables 4.2.6.8 and 6.1.1.4'
H H 0.0000 0.0000 'International Tables Vol C Tables 4.2.6.8 and 6.1.1.4'
N N 0.0061 0.0033 'International Tables Vol C Tables 4.2.6.8 and 6.1.1.4'
O O 0.0106 0.0060 'International Tables Vol C Tables 4.2.6.8 and 6.1.1.4'
S S 0.1246 0.1234 'International Tables Vol C Tables 4.2.6.8 and 6.1.1.4'

loop_
_geom_angle_atom_site_label_1
_geom_angle_atom_site_label_2
_geom_angle_atom_site_label_3
_geom_angle
C2 N1 C1 122.91(8)
C2 N1 H1 117.0(11)
C1 N1 H1 120.0(11)
C3 N2 C2 127.32(8)
C3 N2 H2 116.1(10)
C2 N2 H2 115.8(10)
N1 C1 C11 110.88(8)
N1 C1 H1A 109.5
C11 C1 H1A 109.5
N1 C1 H1B 109.5
C11 C1 H1B 109.5
H1A C1 H1B 108.1
N1 C2 N2 116.51(8)
N1 C2 S1 124.13(7)
N2 C2 S1 119.36(7)
O1 C3 N2 123.60(9)
O1 C3 C21 123.03(8)
N2 C3 C21 113.35(8)
C16 C11 C12 118.90(9)
C16 C11 C1 119.27(9)
C12 C11 C1 121.80(9)
C13 C12 C11 120.41(9)
C13 C12 H12 119.8
C11 C12 H12 119.8
C14 C13 C12 120.33(10)
C14 C13 H13 119.8
C12 C13 H13 119.8
C15 C14 C13 119.52(10)
C15 C14 H14 120.2
C13 C14 H14 120.2
C14 C15 C16 120.21(10)
C14 C15 H15 119.9
C16 C15 H15 119.9
C11 C16 C15 120.60(10)
C11 C16 H16 119.7
C15 C16 H16 119.7
C26 C21 C22 121.45(9)
C26 C21 C3 117.69(8)
C22 C21 C3 120.86(8)
C23 C22 C21 117.96(9)
C23 C22 C27 120.55(9)
C21 C22 C27 121.49(9)
C24 C23 C22 120.85(9)
C24 C23 H23 119.6
C22 C23 H23 119.6
C23 C24 C25 120.49(9)
C23 C24 H24 119.8
C25 C24 H24 119.8
C24 C25 C26 119.63(10)
C24 C25 H25 120.2
C26 C25 H25 120.2
C21 C26 C25 119.59(9)
C21 C26 H26 120.2
C25 C26 H26 120.2
C22 C27 H27A 109.5
C22 C27 H27B 109.5
H27A C27 H27B 109.5
C22 C27 H27C 109.5
H27A C27 H27C 109.5
H27B C27 H27C 109.5

loop_
_geom_bond_atom_site_label_1
_geom_bond_atom_site_label_2
_geom_bond_distance
_geom_bond_publ_flag
S1 C2 1.6828(10) y
O1 C3 1.2271(12) y
N1 C2 1.3282(12) y
N1 C1 1.4615(12) y
N1 H1 0.858(17) ?
N2 C3 1.3830(12) y
N2 C2 1.3998(12) y
N2 H2 0.892(17) ?
C1 C11 1.5141(13) ?
C1 H1A 0.9900 ?
C1 H1B 0.9900 ?
C3 C21 1.5042(13) ?
C11 C16 1.3946(13) ?
C11 C12 1.3976(13) ?
C12 C13 1.3955(14) ?
C12 H12 0.9500 ?
C13 C14 1.3908(16) ?
C13 H13 0.9500 ?
C14 C15 1.3905(17) ?
C14 H14 0.9500 ?
C15 C16 1.3955(15) ?
C15 H15 0.9500 ?
C16 H16 0.9500 ?
C21 C26 1.3944(13) ?
C21 C22 1.4057(13) ?
C22 C23 1.4009(13) ?
C22 C27 1.5108(14) ?
C23 C24 1.3920(15) ?
C23 H23 0.9500 ?
C24 C25 1.3939(16) ?
C24 H24 0.9500 ?
C25 C26 1.3965(14) ?
C25 H25 0.9500 ?
C26 H26 0.9500 ?
C27 H27A 0.9800 ?
C27 H27B 0.9800 ?
C27 H27C 0.9800 ?

loop_
_geom_hbond_atom_site_label_D
_geom_hbond_atom_site_label_H
_geom_hbond_atom_site_label_A
_geom_hbond_site_symmetry_A
_geom_hbond_distance_DH
_geom_hbond_distance_HA
_geom_hbond_distance_DA
_geom_hbond_angle_DHA
N2 H2 S1 2_765 0.892(17) 2.521(17) 3.3983(10) 167.7(14)
N1 H1 O1 . 0.858(17) 1.974(16) 2.6611(12) 136.3(15)

loop_
_geom_torsion_atom_site_label_1
_geom_torsion_atom_site_label_2
_geom_torsion_atom_site_label_3
_geom_torsion_atom_site_label_4
_geom_torsion
C2 N1 C1 C11 -176.81(9)
C1 N1 C2 N2 177.29(9)
C1 N1 C2 S1 -2.17(15)
C3 N2 C2 N1 -6.19(15)
C3 N2 C2 S1 173.30(8)
C2 N2 C3 O1 6.07(17)
C2 N2 C3 C21 -172.64(9)
N1 C1 C11 C16 -140.30(10)
N1 C1 C11 C12 41.56(13)
C16 C11 C12 C13 0.97(15)
C1 C11 C12 C13 179.12(9)
C11 C12 C13 C14 -1.38(16)
C12 C13 C14 C15 0.40(16)
C13 C14 C15 C16 0.96(16)
C12 C11 C16 C15 0.40(15)
C1 C11 C16 C15 -177.79(10)
C14 C15 C16 C11 -1.38(16)
O1 C3 C21 C26 -79.10(13)
N2 C3 C21 C26 99.63(11)
O1 C3 C21 C22 100.92(12)
N2 C3 C21 C22 -80.36(11)
C26 C21 C22 C23 -0.46(14)
C3 C21 C22 C23 179.53(8)
C26 C21 C22 C27 179.12(9)
C3 C21 C22 C27 -0.89(14)
C21 C22 C23 C24 -1.02(14)
C27 C22 C23 C24 179.40(10)
C22 C23 C24 C25 1.38(16)
C23 C24 C25 C26 -0.25(16)
C22 C21 C26 C25 1.57(15)
C3 C21 C26 C25 -178.41(9)
C24 C25 C26 C21 -1.21(16)

loop_
_cod_related_entry_id
_cod_related_entry_database
_cod_related_entry_code
1 ChemSpider 746722
